data_2019727
loop_
_publ_author_name
'Coropceanu, Eduard B.'
'Dreab, Ana'
'Croitor, Lilia'

_publ_section_title
;
 Two Zn^II^ mononuclear coordination compounds with pyridinedicarboxylate
 and auxiliary <i>N</i>-(pyridin-4-ylmethylidene)hydroxylamine ligands
;
_journal_coeditor_code DT3027
_journal_issue 12
_journal_name_full 'Acta Crystallographica Section C'
_journal_page_first
;
;
_journal_paper_doi 10.1107/S2053229614023109
_journal_volume 70
_journal_year 2014
_chemical_formula_iupac '[Zn (C7 H3 N O4) (C6 H6 N2 O)2]'
_chemical_formula_moiety 'C19 H15 N5 O6 Zn'
_chemical_formula_sum 'C19 H15 N5 O6 Zn'
_chemical_formula_weight 474.73
_chemical_name_common
;
Di(4-pyridinealdoxime)[pyridine-2,6-dicarboxylato-k2O2,N,O6]-zinc(II)
;
_chemical_name_systematic
;
(Pyridine-2,6-dicarboxylato-\k^3^<i>O</i>^2^,<i>N</i>,<i>O</i>^6^)bis[<i>N</i>-\
(pyridin-4-ylmethylidene)hydroxylamine-\k<i>N</i>^1^]zinc(II)
;
_space_group_IT_number 60
_symmetry_cell_setting orthorhombic
_symmetry_space_group_name_Hall '-P 2n 2ab'
_symmetry_space_group_name_H-M 'P b c n'
_atom_sites_solution_hydrogens geom
_atom_sites_solution_primary direct
_atom_sites_solution_secondary difmap
_audit_creation_method
;
CrysAlisPro, Agilent Technologies,
Version 1.171.34.49 (release 20-01-2011 CrysAlis171 .NET)
(compiled Jan 20 2011,15:58:25)
;
_cell_angle_alpha 90.00
_cell_angle_beta 90.00
_cell_angle_gamma 90.00
_cell_formula_units_Z 4
_cell_length_a 6.7644(2)
_cell_length_b 18.5124(5)
_cell_length_c 15.3595(6)
_cell_measurement_reflns_used 1593
_cell_measurement_temperature 293(2)
_cell_measurement_theta_max 28.9941
_cell_measurement_theta_min 3.0053
_cell_volume 1923.40(11)
_computing_cell_refinement
;
CrysAlis PRO (Agilent, 2011)
;
_computing_data_collection
;
CrysAlis PRO (Agilent, 2011)
;
_computing_data_reduction
;
CrysAlis PRO (Agilent, 2011)
;
_computing_molecular_graphics
;
Mercury (Macrae <i>et al.</i>,  2008)
;
_computing_publication_material
;
SHELXTL (Sheldrick, 2008)
;
_computing_structure_refinement
;
SHELXL97 (Sheldrick, 2008)
;
_computing_structure_solution
;
SHELXS97 (Sheldrick, 2008)
;
_diffrn_ambient_temperature 293(2)
_diffrn_detector_area_resol_mean 15.9914
_diffrn_measured_fraction_theta_full 0.998
_diffrn_measured_fraction_theta_max 0.998
_diffrn_measurement_device_type 'Agilent Xcalibur diffractometer with Eos detector'
_diffrn_radiation_monochromator graphite
_diffrn_radiation_source 'Enhance (Mo) X-ray Source'
_diffrn_radiation_type MoK\a
_diffrn_radiation_wavelength 0.71073
_diffrn_reflns_av_R_equivalents 0.0225
_diffrn_reflns_av_sigmaI/netI 0.0295
_diffrn_reflns_limit_h_max 4
_diffrn_reflns_limit_h_min -8
_diffrn_reflns_limit_k_max 12
_diffrn_reflns_limit_k_min -22
_diffrn_reflns_limit_l_max 10
_diffrn_reflns_limit_l_min -18
_diffrn_reflns_number 4548
_diffrn_reflns_theta_full 24.99
_diffrn_reflns_theta_max 24.99
_diffrn_reflns_theta_min 3.21
_exptl_absorpt_coefficient_mu 1.327
_exptl_absorpt_correction_T_max 0.7326
_exptl_absorpt_correction_T_min 0.6538
_exptl_absorpt_correction_type multi-scan
_exptl_absorpt_process_details
;
(CrysAlis PRO; Agilent, 2011)
;
_exptl_crystal_colour colourless
_exptl_crystal_density_diffrn 1.639
_exptl_crystal_density_method 'not measured'
_exptl_crystal_description block
_exptl_crystal_F_000 968
_exptl_crystal_size_max 0.35
_exptl_crystal_size_mid 0.25
_exptl_crystal_size_min 0.25
_refine_diff_density_max 0.244
_refine_diff_density_min -0.256
_refine_ls_extinction_method none
_refine_ls_goodness_of_fit_ref 1.000
_refine_ls_hydrogen_treatment constr
_refine_ls_matrix_type full
_refine_ls_number_parameters 142
_refine_ls_number_reflns 1693
_refine_ls_number_restraints 0
_refine_ls_restrained_S_all 1.000
_refine_ls_R_factor_all 0.0432
_refine_ls_R_factor_gt 0.0320
_refine_ls_shift/su_max 0.000
_refine_ls_shift/su_mean 0.000
_refine_ls_structure_factor_coef Fsqd
_refine_ls_weighting_details 'calc w = 1/[\s^2^(Fo^2^)+(0.0430P)^2^+0.5499P] where P=(Fo^2^+2Fc^2^)/3'
_refine_ls_weighting_scheme calc
_refine_ls_wR_factor_gt 0.0783
_refine_ls_wR_factor_ref 0.0834
_reflns_number_gt 1390
_reflns_number_total 1693
_reflns_threshold_expression I>2\s(I)
_cod_data_source_file dt3027sup1.cif
_cod_data_source_block cl_2371
_cod_original_sg_symbol_H-M ' P b c n'
_cod_database_code 2019727
_cod_database_fobs_code 2019727

loop_
_symmetry_equiv_pos_as_xyz
'x, y, z'
'-x+1/2, -y+1/2, z+1/2'
'-x, y, -z+1/2'
'x+1/2, -y+1/2, -z'
'-x, -y, -z'
'x-1/2, y-1/2, -z-1/2'
'x, -y, z-1/2'
'-x-1/2, y-1/2, z'

loop_
_atom_site_type_symbol
_atom_site_label
_atom_site_fract_x
_atom_site_fract_y
_atom_site_fract_z
_atom_site_U_iso_or_equiv
_atom_site_adp_type
_atom_site_calc_flag
_atom_site_refinement_flags
_atom_site_occupancy
_atom_site_symmetry_multiplicity
Zn Zn1 0.0000 0.31494(2) 0.2500 0.04058(17) Uani d S 1 2
O O1 0.7094(3) 0.05551(11) -0.06470(13) 0.0628(6) Uani d . 1 1
H H1 0.8256 0.0627 -0.0771 0.094 Uiso calc R 1 1
O O2 0.2647(2) 0.34129(10) 0.32226(12) 0.0486(4) Uani d . 1 1
O O3 0.4386(3) 0.43657(12) 0.36843(14) 0.0694(6) Uani d . 1 1
N N1 0.1395(3) 0.24930(10) 0.16438(14) 0.0402(5) Uani d . 1 1
N N2 0.6391(3) 0.11239(12) -0.01473(14) 0.0460(5) Uani d . 1 1
N N3 0.0000 0.42277(15) 0.2500 0.0342(6) Uani d S 1 2
C C1 0.3293(3) 0.26191(13) 0.14281(17) 0.0460(7) Uani d . 1 1
H H1A 0.3909 0.3029 0.1650 0.055 Uiso calc R 1 1
C C2 0.4356(3) 0.21708(14) 0.08958(17) 0.0427(6) Uani d . 1 1
H H2 0.5652 0.2287 0.0750 0.051 Uiso calc R 1 1
C C3 0.3506(3) 0.15458(14) 0.05753(15) 0.0386(6) Uani d . 1 1
C C4 0.1531(3) 0.14219(14) 0.07819(18) 0.0467(7) Uani d . 1 1
H H4 0.0886 0.1016 0.0566 0.056 Uiso calc R 1 1
C C5 0.0544(4) 0.19001(14) 0.13039(19) 0.0472(7) Uani d . 1 1
H H5 -0.0778 0.1811 0.1430 0.057 Uiso calc R 1 1
C C6 0.4585(3) 0.10206(15) 0.00495(17) 0.0450(6) Uani d . 1 1
H H6 0.3946 0.0606 -0.0144 0.054 Uiso calc R 1 1
C C8 0.1482(3) 0.45774(13) 0.28816(15) 0.0375(6) Uani d . 1 1
C C9 0.1529(4) 0.53201(14) 0.28938(18) 0.0521(7) Uani d . 1 1
H H9 0.2563 0.5567 0.3160 0.062 Uiso calc R 1 1
C C10 0.0000 0.5690(2) 0.2500 0.0593(12) Uani d S 1 2
H H10 0.0000 0.6192 0.2500 0.071 Uiso calc SR 1 2
C C7 0.2989(3) 0.40795(15) 0.32989(16) 0.0441(6) Uani d . 1 1

loop_
_atom_site_aniso_label
_atom_site_aniso_U_11
_atom_site_aniso_U_22
_atom_site_aniso_U_33
_atom_site_aniso_U_12
_atom_site_aniso_U_13
_atom_site_aniso_U_23
Zn1 0.0308(2) 0.0331(2) 0.0579(3) 0.000 0.00167(17) 0.000
O1 0.0392(10) 0.0750(13) 0.0743(13) -0.0033(10) 0.0219(10) -0.0189(12)
O2 0.0320(9) 0.0525(10) 0.0613(11) 0.0080(8) -0.0096(8) 0.0047(10)
O3 0.0421(10) 0.0892(15) 0.0768(15) -0.0133(11) -0.0287(11) 0.0009(13)
N1 0.0293(10) 0.0373(10) 0.0538(13) -0.0025(9) 0.0040(9) 0.0003(10)
N2 0.0371(11) 0.0571(13) 0.0437(12) 0.0022(10) 0.0085(9) -0.0001(11)
N3 0.0259(14) 0.0354(14) 0.0412(16) 0.000 -0.0069(12) 0.000
C1 0.0356(13) 0.0400(13) 0.0623(17) -0.0079(11) 0.0039(12) 0.0012(13)
C2 0.0277(11) 0.0482(14) 0.0523(16) -0.0050(12) 0.0045(11) 0.0055(14)
C3 0.0308(12) 0.0470(14) 0.0381(13) -0.0008(11) -0.0003(10) 0.0055(12)
C4 0.0338(13) 0.0473(15) 0.0589(17) -0.0081(12) 0.0032(12) -0.0108(14)
C5 0.0270(11) 0.0517(15) 0.0630(18) -0.0061(12) 0.0066(12) -0.0056(14)
C6 0.0350(13) 0.0537(15) 0.0462(15) -0.0044(12) 0.0035(11) -0.0047(14)
C8 0.0320(12) 0.0443(14) 0.0361(13) -0.0065(11) -0.0039(11) -0.0008(12)
C9 0.0617(17) 0.0460(15) 0.0486(16) -0.0168(14) -0.0092(15) -0.0059(14)
C10 0.089(3) 0.035(2) 0.054(2) 0.000 -0.007(2) 0.000
C7 0.0278(12) 0.0613(16) 0.0433(14) -0.0024(12) -0.0058(11) 0.0023(14)

loop_
_atom_type_symbol
_atom_type_description
_atom_type_scat_dispersion_real
_atom_type_scat_dispersion_imag
_atom_type_scat_source
C C 0.0033 0.0016 'International Tables Vol C Tables 4.2.6.8 and 6.1.1.4'
H H 0.0000 0.0000 'International Tables Vol C Tables 4.2.6.8 and 6.1.1.4'
N N 0.0061 0.0033 'International Tables Vol C Tables 4.2.6.8 and 6.1.1.4'
O O 0.0106 0.0060 'International Tables Vol C Tables 4.2.6.8 and 6.1.1.4'
Zn Zn 0.2839 1.4301 'International Tables Vol C Tables 4.2.6.8 and 6.1.1.4'

loop_
_geom_angle_atom_site_label_1
_geom_angle_atom_site_label_2
_geom_angle_atom_site_label_3
_geom_angle_site_symmetry_1
_geom_angle_site_symmetry_3
_geom_angle
N3 Zn1 N1 . . 126.90(5)
N3 Zn1 N1 . 3 126.90(5)
N1 Zn1 N1 . 3 106.21(11)
N3 Zn1 O2 . . 76.96(5)
N1 Zn1 O2 . . 94.75(7)
N1 Zn1 O2 3 . 100.84(7)
N3 Zn1 O2 . 3 76.96(5)
N1 Zn1 O2 . 3 100.84(7)
N1 Zn1 O2 3 3 94.75(7)
O2 Zn1 O2 . 3 153.93(10)
C7 O2 Zn1 . . 114.86(15)
C5 N1 C1 . . 117.0(2)
C5 N1 Zn1 . . 122.88(16)
C1 N1 Zn1 . . 120.03(16)
C6 N2 O1 . . 110.3(2)
C8 N3 C8 . 3 121.7(3)
C8 N3 Zn1 . . 119.15(14)
C8 N3 Zn1 3 . 119.15(14)
N1 C1 C2 . . 122.9(2)
C1 C2 C3 . . 120.1(2)
C2 C3 C4 . . 117.1(2)
C2 C3 C6 . . 123.1(2)
C4 C3 C6 . . 119.8(2)
C5 C4 C3 . . 119.7(2)
N1 C5 C4 . . 123.1(2)
N2 C6 C3 . . 120.8(2)
N3 C8 C9 . . 120.7(2)
N3 C8 C7 . . 113.4(2)
C9 C8 C7 . . 125.9(2)
C8 C9 C10 . . 118.2(3)
C9 C10 C9 3 . 120.6(4)
O3 C7 O2 . . 127.2(2)
O3 C7 C8 . . 117.2(2)
O2 C7 C8 . . 115.6(2)

loop_
_geom_bond_atom_site_label_1
_geom_bond_atom_site_label_2
_geom_bond_site_symmetry_2
_geom_bond_distance
Zn1 N3 . 1.996(3)
Zn1 N1 . 2.0239(19)
Zn1 N1 3 2.0239(19)
Zn1 O2 . 2.1623(16)
Zn1 O2 3 2.1623(16)
O1 N2 . 1.387(3)
O2 C7 . 1.261(3)
O3 C7 . 1.235(3)
N1 C5 . 1.345(3)
N1 C1 . 1.346(3)
N2 C6 . 1.272(3)
N3 C8 . 1.329(3)
N3 C8 3 1.329(3)
C1 C2 . 1.369(3)
C2 C3 . 1.383(3)
C3 C4 . 1.392(3)
C3 C6 . 1.459(3)
C4 C5 . 1.368(3)
C8 C9 . 1.375(4)
C8 C7 . 1.517(3)
C9 C10 . 1.379(3)
C10 C9 3 1.379(3)

loop_
_geom_hbond_atom_site_label_D
_geom_hbond_atom_site_label_H
_geom_hbond_atom_site_label_A
_geom_hbond_site_symmetry_A
_geom_hbond_distance_DH
_geom_hbond_distance_HA
_geom_hbond_distance_DA
_geom_hbond_angle_DHA
O1 H1 O3 2_654 0.82 1.80 2.597(2) 163.4
